data_1547193
loop_
_publ_author_name
'Li, Dan'
'Hu, Rongrong'
'Guo, Dong'
'Zang, Qiguang'
'Li, Jianhui'
'Wang, Yuekui'
'Zheng, Yan-Song'
'Tang, Ben Zhong'
'Zhang, Hui'

_publ_section_title
;
 Diagnostic Absolute Configuration Determination of Tetraphenylethene
 Core-Based Chiral Aggregation-Induced Emission Compounds: Particular
 Fingerprint Bands in Comprehensive Chiroptical Spectroscopy
;
_journal_issue 38
_journal_name_full 'The Journal of Physical Chemistry C'
_journal_page_first 20947
_journal_paper_doi 10.1021/acs.jpcc.7b06679
_journal_volume 121
_journal_year 2017
_chemical_formula_moiety 'C26 H20'
_chemical_formula_sum 'C26 H20'
_chemical_formula_weight 332.42
_space_group_crystal_system monoclinic
_space_group_IT_number 4
_space_group_name_Hall 'P 2yb'
_space_group_name_H-M_alt 'P 1 21 1'
_symmetry_space_group_name_Hall 'P 2yb'
_symmetry_space_group_name_H-M 'P 1 21 1'
_atom_sites_solution_hydrogens geom
_audit_creation_date 2016-10-11
_audit_creation_method
;
Olex2 1.2
(compiled 2016.09.09 svn.r3337 for OlexSys, GUI svn.r5227)
;
_cell_angle_alpha 90
_cell_angle_beta 108.0957(8)
_cell_angle_gamma 90
_cell_formula_units_Z 2
_cell_length_a 9.78469(7)
_cell_length_b 9.17234(4)
_cell_length_c 10.79906(7)
_cell_measurement_reflns_used 32586
_cell_measurement_temperature 99.98(13)
_cell_measurement_theta_max 79.7180
_cell_measurement_theta_min 4.2760
_cell_volume 921.262(11)
_computing_cell_refinement 'CrysAlisPro 1.171.39.9d (Rigaku OD, 2015)'
_computing_data_collection 'CrysAlisPro 1.171.39.9d (Rigaku OD, 2015)'
_computing_data_reduction 'CrysAlisPro 1.171.39.9d (Rigaku OD, 2015)'
_computing_molecular_graphics 'Olex2 (Dolomanov et al., 2009)'
_computing_publication_material 'Olex2 (Dolomanov et al., 2009)'
_computing_structure_refinement 'ShelXL (Sheldrick, 2015)'
_computing_structure_solution 'SHELXT 2014/5 (Sheldrick, 2014)'
_diffrn_ambient_environment N~2~
_diffrn_ambient_temperature 99.98(13)
_diffrn_detector 'Pilatus3R 200K-A'
_diffrn_measured_fraction_theta_full 1.000
_diffrn_measured_fraction_theta_max 0.996
_diffrn_measurement_details
;
List of Runs (angles in degrees, time in seconds):

  # Type    Start    End  Width  t~exp~   \w     \q     \k     \f   Frames
--------------------------------------------------------------------------
  1  \w    -31.00  48.00   0.25    1.00    --    0.00  77.00   0.00  316
  2  \w    -33.00  39.00   0.25    1.00    --    0.00  82.00  90.00  288
  3  \w    -21.00  89.00   0.25    1.00    --    0.00  38.00-180.00  440
  4  \w    -33.00  39.00   0.25    1.00    --    0.00  82.00-150.00  288
  5  \w     85.00 197.00   0.25    2.50    --  107.20  45.00-120.00  448
  6  \w     81.00 197.00   0.25    2.50    --  107.20  61.00-180.00  464
  7  \w     85.00 197.00   0.25    2.50    --  107.20  45.00 -30.00  448
  8  \w    112.00 197.00   0.25    2.50    --  107.20  82.00  90.00  340
  9  \w     18.00 141.00   0.25    2.50    --  107.20 -82.00 120.00  492
 10  \w     18.00 139.00   0.25    2.50    --  107.20 -77.00  60.00  484
 11  \w     85.00 197.00   0.25    2.50    --  107.20  45.00   0.00  448
 12  \w     85.00 197.00   0.25    2.50    --  107.20  45.00 -90.00  448
 13  \w     18.00 139.00   0.25    2.50    --  107.20 -77.00-180.00  484
 14  \w     18.00 134.00   0.25    2.50    --  107.20 -61.00 120.00  464
 15  \w     81.00 197.00   0.25    2.50    --  107.20  61.00 150.00  464
 16  \w    112.00 197.00   0.25    2.50    --  107.20  82.00-120.00  340
 17  \w     18.00 141.00   0.25    2.50    --  107.20 -82.00   0.00  492
 18  \w     18.00 130.00   0.25    2.50    --  107.20 -30.00  60.00  448
 19  \w     82.00 197.00   0.25    2.50    --  107.20  59.00-161.24  460
 20  \w    -21.00  89.00   0.25    1.00    --    0.00  38.00  90.00  440
 21  \w    -33.00  39.00   0.25    1.00    --    0.00  82.00 -90.00  288
 22  \w    -29.00  89.00   0.25    1.00    --    0.00  19.00  60.00  472
 23  \w    -29.00  89.00   0.25    1.00    --    0.00  19.00 -60.00  472
 24  \w     18.00 141.00   0.25    2.50    --  107.20 -82.00 -60.00  492
 25  \w     82.00 197.00   0.25    2.50    --  107.20  58.00 124.83  460
 26  \w     81.00 197.00   0.25    2.50    --  107.20  61.00  90.00  464
 27  \w     81.00 197.00   0.25    2.50    --  107.20  61.00  30.00  464
 28  \w     74.00 197.00   0.25    2.50    --  107.20  15.00  90.00  492
 29  \w     81.00 197.00   0.25    2.50    --  107.20  61.00   0.00  464
 30  \w     81.00 197.00   0.25    2.50    --  107.20  61.00  60.00  464
 31  \w     81.00 197.00   0.25    2.50    --  107.20  61.00 -30.00  464
 32  \w     81.00 197.00   0.25    2.50    --  107.20  61.00-120.00  464
 33  \w     81.00 197.00   0.25    2.50    --  107.20  61.00 -90.00  464
 34  \w     85.00 197.00   0.25    2.50    --  107.20  45.00-180.00  448
 35  \w     81.00 197.00   0.25    2.50    --  107.20  61.00 -60.00  464
 36  \w     85.00 197.00   0.25    2.50    --  107.20  45.00 120.00  448
 37  \w     85.00 197.00   0.25    2.50    --  107.20  45.00  90.00  448
 38  \w     81.00 197.00   0.25    2.50    --  107.20  61.00-150.00  464
 39  \w     85.00 197.00   0.25    2.50    --  107.20  45.00 -60.00  448
 40  \w    -25.00  89.00   0.25    1.00    --    0.00  57.00  90.00  456
 41  \w    -29.00  89.00   0.25    1.00    --    0.00  19.00-120.00  472
 42  \w    -89.00  21.00   0.25    1.00    --    0.00 -38.00-150.00  440
 43  \w    -21.00  89.00   0.25    1.00    --    0.00  38.00  60.00  440
 44  \w     80.00 197.00   0.25    2.50    --  107.20  66.00  82.22  468
 45  \w     85.00 197.00   0.25    2.50    --  107.20  45.00 150.00  448
 46  \w     84.00 197.00   0.25    2.50    --  107.20  52.00  54.93  452
 47  \w     85.00 197.00   0.25    2.50    --  107.20  30.00 -60.00  448
 48  \w     85.00 197.00   0.25    2.50    --  107.20  45.00  30.00  448
 49  \w     81.00 158.25   0.25    2.50    --  107.20  61.00 115.00  309
;
_diffrn_measurement_device 'four-circle diffractometer'
_diffrn_measurement_device_type 'XtaLAB Pro: Kappa single'
_diffrn_measurement_method '\w scans'
_diffrn_orient_matrix_type 'CrysAlisPro convention (1999,Acta A55,543-557)'
_diffrn_orient_matrix_UB_11 -0.0114983000
_diffrn_orient_matrix_UB_12 -0.1448936000
_diffrn_orient_matrix_UB_13 -0.0747059000
_diffrn_orient_matrix_UB_21 0.0948140000
_diffrn_orient_matrix_UB_22 0.0632697000
_diffrn_orient_matrix_UB_23 -0.0771926000
_diffrn_orient_matrix_UB_31 0.1352824000
_diffrn_orient_matrix_UB_32 -0.0567252000
_diffrn_orient_matrix_UB_33 0.1048458000
_diffrn_radiation_monochromator graphite
_diffrn_radiation_probe x-ray
_diffrn_radiation_type CuK\a
_diffrn_radiation_wavelength 1.54184
_diffrn_reflns_av_R_equivalents 0.0199
_diffrn_reflns_av_unetI/netI 0.0080
_diffrn_reflns_Laue_measured_fraction_full 1.000
_diffrn_reflns_Laue_measured_fraction_max 0.996
_diffrn_reflns_limit_h_max 12
_diffrn_reflns_limit_h_min -12
_diffrn_reflns_limit_k_max 11
_diffrn_reflns_limit_k_min -11
_diffrn_reflns_limit_l_max 13
_diffrn_reflns_limit_l_min -13
_diffrn_reflns_number 37563
_diffrn_reflns_point_group_measured_fraction_full 0.999
_diffrn_reflns_point_group_measured_fraction_max 0.987
_diffrn_reflns_theta_full 67.684
_diffrn_reflns_theta_max 80.002
_diffrn_reflns_theta_min 4.307
_diffrn_source 'Microfocus Rotating Anode X-ray Source'
_diffrn_source_type 'MM007 (Cu) X-ray Source'
_exptl_absorpt_coefficient_mu 0.510
_exptl_absorpt_correction_T_max 1.00000
_exptl_absorpt_correction_T_min 0.89692
_exptl_absorpt_correction_type multi-scan
_exptl_absorpt_process_details
;
CrysAlisPro 1.171.39.9d (Rigaku Oxford Diffraction, 2015)
Empirical absorption correction using spherical harmonics,
 implemented in SCALE3 ABSPACK scaling algorithm.
;
_exptl_crystal_density_diffrn 1.198
_exptl_crystal_description plate
_exptl_crystal_F_000 352
_exptl_crystal_size_max 0.14
_exptl_crystal_size_mid 0.1
_exptl_crystal_size_min 0.02
_refine_diff_density_max 0.190
_refine_diff_density_min -0.155
_refine_diff_density_rms 0.032
_refine_ls_abs_structure_details
;
 Flack x determined using 1825 quotients [(I+)-(I-)]/[(I+)+(I-)]
 (Parsons, Flack and Wagner, Acta Cryst. B69 (2013) 249-259).
;
_refine_ls_abs_structure_Flack 0.0(2)
_refine_ls_extinction_coef 0.0092(8)
_refine_ls_extinction_expression Fc^*^=kFc[1+0.001xFc^2^\l^3^/sin(2\q)]^-1/4^
_refine_ls_extinction_method 'SHELXL-2016/4 (Sheldrick 2016)'
_refine_ls_goodness_of_fit_ref 1.086
_refine_ls_hydrogen_treatment constr
_refine_ls_matrix_type full
_refine_ls_number_parameters 236
_refine_ls_number_reflns 3981
_refine_ls_number_restraints 1
_refine_ls_restrained_S_all 1.086
_refine_ls_R_factor_all 0.0283
_refine_ls_R_factor_gt 0.0281
_refine_ls_shift/su_max 0.000
_refine_ls_shift/su_mean 0.000
_refine_ls_structure_factor_coef Fsqd
_refine_ls_weighting_details 'w=1/[\s^2^(Fo^2^)+(0.0315P)^2^+0.2149P] where P=(Fo^2^+2Fc^2^)/3'
_refine_ls_weighting_scheme calc
_refine_ls_wR_factor_gt 0.0718
_refine_ls_wR_factor_ref 0.0719
_reflns_Friedel_coverage 0.863
_reflns_Friedel_fraction_full 0.997
_reflns_Friedel_fraction_max 0.977
_reflns_number_gt 3954
_reflns_number_total 3981
_reflns_threshold_expression 'I > 2\s(I)'
_cod_data_source_file jp7b06679_si_004.cif
_cod_data_source_block tpe
_cod_depositor_comments 'Adding full bibliography for 1547193--1547194.cif.'
_cod_original_cell_volume 921.261(11)
_cod_database_code 1547193
_reflns_odcompleteness_completeness 100.00
_reflns_odcompleteness_iscentric 1
_reflns_odcompleteness_theta 71.98
_olex2_refinement_description
;
1. Fixed Uiso
 At 1.2 times of:
  All C(H) groups
2.a Aromatic/amide H refined with riding coordinates:
 C17(H17), C2(H2), C16(H16), C6(H6), C19(H19), C13(H13), C8(H8), C15(H15),
 C5(H5), C23(H23), C3(H3), C4(H4), C9(H9), C14(H14), C00L(H00L), C20(H20),
 C10(H10), C11(H11), C22(H22), C21(H21)
;
_olex2_submission_special_instructions 'No special instructions were received'
_oxdiff_exptl_absorpt_empirical_details
;
Empirical correction (ABSPACK) includes:
- Absorption correction using spherical harmonics
- Frame scaling
- Detector area scaling
;
_oxdiff_exptl_absorpt_empirical_full_max 1.208
_oxdiff_exptl_absorpt_empirical_full_min 0.870
_shelx_estimated_absorpt_t_max 0.990
_shelx_estimated_absorpt_t_min 0.932
_shelx_shelxl_version_number 2016/4
_shelx_space_group_comment
;
The symmetry employed for this shelxl refinement is uniquely defined
by the following loop, which should always be used as a source of
symmetry information in preference to the above space-group names.
They are only intended as comments.
;

loop_
_space_group_symop_operation_xyz
'x, y, z'
'-x, y+1/2, -z'

loop_
_atom_site_label
_atom_site_type_symbol
_atom_site_fract_x
_atom_site_fract_y
_atom_site_fract_z
_atom_site_U_iso_or_equiv
_atom_site_adp_type
_atom_site_occupancy
_atom_site_site_symmetry_order
_atom_site_calc_flag
_atom_site_refinement_flags_posn
C17 C 0.42367(17) 0.30722(18) 0.75081(16) 0.0221(3) Uani 1 1 d .
H17 H 0.429074 0.242128 0.684062 0.026 Uiso 1 1 calc R
C25 C 0.74157(16) 0.49912(17) 0.75047(15) 0.0202(3) Uani 1 1 d .
C12 C 0.50266(16) 0.43646(17) 0.77117(15) 0.0196(3) Uani 1 1 d .
C18 C 0.52764(17) 0.47282(18) 0.54867(15) 0.0208(3) Uani 1 1 d .
C7 C 0.81002(16) 0.48016(17) 0.89419(15) 0.0200(3) Uani 1 1 d .
C2 C 0.79626(17) 0.67219(19) 0.59127(16) 0.0225(3) Uani 1 1 d .
H2 H 0.702764 0.712655 0.573517 0.027 Uiso 1 1 calc R
C1 C 0.83859(16) 0.55716(17) 0.67949(15) 0.0201(3) Uani 1 1 d .
C24 C 0.60039(16) 0.47051(17) 0.69233(15) 0.0196(3) Uani 1 1 d .
C16 C 0.33720(18) 0.27273(19) 0.82717(17) 0.0253(3) Uani 1 1 d .
H16 H 0.285799 0.183240 0.814060 0.030 Uiso 1 1 calc R
C6 C 0.97811(17) 0.50195(18) 0.70561(16) 0.0217(3) Uani 1 1 d .
H6 H 1.009274 0.424745 0.766518 0.026 Uiso 1 1 calc R
C19 C 0.39163(18) 0.53651(19) 0.50011(16) 0.0236(3) Uani 1 1 d .
H19 H 0.348760 0.579737 0.558951 0.028 Uiso 1 1 calc R
C13 C 0.48922(17) 0.53341(18) 0.86656(15) 0.0221(3) Uani 1 1 d .
H13 H 0.540693 0.622864 0.880110 0.027 Uiso 1 1 calc R
C8 C 0.89737(17) 0.59030(19) 0.96661(16) 0.0233(3) Uani 1 1 d .
H8 H 0.915178 0.675407 0.923889 0.028 Uiso 1 1 calc R
C15 C 0.32586(18) 0.3695(2) 0.92303(17) 0.0266(4) Uani 1 1 d .
H15 H 0.266785 0.346185 0.975390 0.032 Uiso 1 1 calc R
C5 C 1.07166(17) 0.55832(19) 0.64383(16) 0.0237(3) Uani 1 1 d .
H5 H 1.165954 0.519605 0.662436 0.028 Uiso 1 1 calc R
C23 C 0.58729(19) 0.40900(19) 0.45990(17) 0.0268(4) Uani 1 1 d .
H23 H 0.679701 0.365205 0.490403 0.032 Uiso 1 1 calc R
C3 C 0.88981(19) 0.7280(2) 0.52921(17) 0.0263(3) Uani 1 1 d .
H3 H 0.859391 0.805675 0.468673 0.032 Uiso 1 1 calc R
C4 C 1.02712(19) 0.6714(2) 0.55485(17) 0.0264(3) Uani 1 1 d .
H4 H 1.090429 0.709642 0.511771 0.032 Uiso 1 1 calc R
C9 C 0.95873(18) 0.5766(2) 1.10111(17) 0.0275(4) Uani 1 1 d .
H9 H 1.017447 0.652514 1.149552 0.033 Uiso 1 1 calc R
C14 C 0.40124(18) 0.5000(2) 0.94164(16) 0.0254(3) Uani 1 1 d .
H14 H 0.392596 0.566725 1.006052 0.030 Uiso 1 1 calc R
C00L C 0.78930(17) 0.35410(19) 0.95887(16) 0.0243(3) Uani 1 1 d .
H00L H 0.733117 0.276473 0.910644 0.029 Uiso 1 1 calc R
C20 C 0.31804(19) 0.5378(2) 0.36766(17) 0.0304(4) Uani 1 1 d .
H20 H 0.226422 0.583170 0.336415 0.036 Uiso 1 1 calc R
C10 C 0.93430(18) 0.4523(2) 1.16444(16) 0.0294(4) Uani 1 1 d .
H10 H 0.975104 0.443434 1.256217 0.035 Uiso 1 1 calc R
C11 C 0.85006(19) 0.3412(2) 1.09295(17) 0.0284(4) Uani 1 1 d .
H11 H 0.833706 0.255673 1.135902 0.034 Uiso 1 1 calc R
C22 C 0.5126(2) 0.4089(2) 0.32704(17) 0.0324(4) Uani 1 1 d .
H22 H 0.554041 0.364676 0.267606 0.039 Uiso 1 1 calc R
C21 C 0.3780(2) 0.4732(2) 0.28134(17) 0.0340(4) Uani 1 1 d .
H21 H 0.327138 0.472816 0.190742 0.041 Uiso 1 1 calc R

loop_
_atom_site_aniso_label
_atom_site_aniso_U_11
_atom_site_aniso_U_22
_atom_site_aniso_U_33
_atom_site_aniso_U_23
_atom_site_aniso_U_13
_atom_site_aniso_U_12
C17 0.0203(7) 0.0234(8) 0.0213(7) -0.0003(6) 0.0047(6) -0.0003(6)
C25 0.0200(7) 0.0192(7) 0.0218(7) 0.0016(6) 0.0070(6) 0.0020(6)
C12 0.0165(7) 0.0233(8) 0.0176(7) 0.0021(6) 0.0031(5) 0.0008(6)
C18 0.0217(7) 0.0202(7) 0.0208(7) 0.0003(6) 0.0068(6) -0.0049(6)
C7 0.0164(7) 0.0223(8) 0.0215(7) 0.0023(6) 0.0060(6) 0.0016(6)
C2 0.0205(7) 0.0221(7) 0.0242(8) 0.0024(6) 0.0059(6) 0.0007(6)
C1 0.0195(7) 0.0206(7) 0.0205(7) -0.0015(6) 0.0065(6) -0.0011(6)
C24 0.0207(7) 0.0180(7) 0.0206(7) 0.0004(6) 0.0070(6) 0.0007(6)
C16 0.0220(8) 0.0262(8) 0.0269(8) 0.0048(7) 0.0066(6) -0.0024(6)
C6 0.0203(7) 0.0213(7) 0.0233(7) 0.0003(6) 0.0067(6) 0.0006(6)
C19 0.0221(7) 0.0268(8) 0.0214(7) 0.0017(6) 0.0060(6) -0.0031(6)
C13 0.0211(7) 0.0233(8) 0.0205(7) 0.0011(6) 0.0044(6) 0.0011(6)
C8 0.0201(7) 0.0257(8) 0.0235(8) 0.0029(6) 0.0062(6) 0.0009(6)
C15 0.0229(8) 0.0348(9) 0.0242(8) 0.0052(7) 0.0103(6) 0.0003(7)
C5 0.0187(7) 0.0273(8) 0.0259(8) -0.0050(7) 0.0079(6) -0.0003(6)
C23 0.0289(8) 0.0266(8) 0.0281(9) -0.0035(7) 0.0135(7) -0.0038(7)
C3 0.0275(8) 0.0266(8) 0.0247(8) 0.0046(7) 0.0080(7) -0.0020(7)
C4 0.0260(8) 0.0304(9) 0.0257(8) -0.0027(7) 0.0124(7) -0.0072(7)
C9 0.0218(8) 0.0324(9) 0.0255(8) -0.0014(7) 0.0032(6) 0.0015(7)
C14 0.0253(8) 0.0313(9) 0.0204(7) -0.0002(6) 0.0084(6) 0.0027(7)
C00L 0.0204(8) 0.0242(8) 0.0270(8) 0.0057(7) 0.0054(6) 0.0016(6)
C20 0.0259(8) 0.0362(10) 0.0245(8) 0.0055(7) 0.0012(7) -0.0070(7)
C10 0.0238(8) 0.0402(10) 0.0214(8) 0.0054(7) 0.0029(6) 0.0072(7)
C11 0.0250(8) 0.0320(9) 0.0284(8) 0.0112(7) 0.0087(7) 0.0050(7)
C22 0.0441(11) 0.0326(10) 0.0247(9) -0.0067(7) 0.0167(8) -0.0115(8)
C21 0.0423(10) 0.0388(10) 0.0182(8) 0.0003(7) 0.0054(7) -0.0154(9)

loop_
_atom_type_symbol
_atom_type_description
_atom_type_scat_dispersion_real
_atom_type_scat_dispersion_imag
_atom_type_scat_source
C C 0.0181 0.0091 'International Tables Vol C Tables 4.2.6.8 and 6.1.1.4'
H H 0.0000 0.0000 'International Tables Vol C Tables 4.2.6.8 and 6.1.1.4'

loop_
_geom_angle_atom_site_label_1
_geom_angle_atom_site_label_2
_geom_angle_atom_site_label_3
_geom_angle
C12 C17 H17 119.7
C16 C17 H17 119.7
C16 C17 C12 120.66(15)
C1 C25 C7 115.03(13)
C24 C25 C7 121.45(14)
C24 C25 C1 123.47(14)
C17 C12 C24 120.53(14)
C17 C12 C13 118.85(15)
C13 C12 C24 120.61(14)
C19 C18 C24 119.14(14)
C23 C18 C24 122.79(14)
C23 C18 C19 118.03(15)
C8 C7 C25 119.72(14)
C8 C7 C00L 118.52(14)
C00L C7 C25 121.77(14)
C1 C2 H2 119.7
C3 C2 H2 119.7
C3 C2 C1 120.51(15)
C2 C1 C25 121.30(14)
C2 C1 C6 118.36(14)
C6 C1 C25 120.25(14)
C25 C24 C12 121.10(14)
C25 C24 C18 124.60(13)
C18 C24 C12 114.28(13)
C17 C16 H16 120.0
C17 C16 C15 119.97(16)
C15 C16 H16 120.0
C1 C6 H6 119.5
C5 C6 C1 121.02(15)
C5 C6 H6 119.5
C18 C19 H19 119.4
C20 C19 C18 121.28(16)
C20 C19 H19 119.4
C12 C13 H13 119.8
C14 C13 C12 120.49(16)
C14 C13 H13 119.8
C7 C8 H8 119.7
C9 C8 C7 120.59(16)
C9 C8 H8 119.7
C16 C15 H15 120.2
C14 C15 C16 119.70(15)
C14 C15 H15 120.2
C6 C5 H5 120.1
C4 C5 C6 119.88(15)
C4 C5 H5 120.1
C18 C23 H23 119.7
C22 C23 C18 120.66(17)
C22 C23 H23 119.7
C2 C3 H3 119.7
C4 C3 C2 120.56(16)
C4 C3 H3 119.7
C5 C4 H4 120.2
C3 C4 C5 119.65(16)
C3 C4 H4 120.2
C8 C9 H9 119.9
C10 C9 C8 120.22(17)
C10 C9 H9 119.9
C13 C14 H14 119.9
C15 C14 C13 120.29(16)
C15 C14 H14 119.9
C7 C00L H00L 119.7
C11 C00L C7 120.65(16)
C11 C00L H00L 119.7
C19 C20 H20 120.0
C21 C20 C19 119.95(17)
C21 C20 H20 120.0
C9 C10 H10 120.2
C11 C10 C9 119.56(15)
C11 C10 H10 120.2
C00L C11 H11 119.8
C10 C11 C00L 120.43(16)
C10 C11 H11 119.8
C23 C22 H22 119.9
C21 C22 C23 120.17(17)
C21 C22 H22 119.9
C20 C21 C22 119.90(16)
C20 C21 H21 120.0
C22 C21 H21 120.0

loop_
_geom_bond_atom_site_label_1
_geom_bond_atom_site_label_2
_geom_bond_distance
C17 H17 0.9500
C17 C12 1.395(2)
C17 C16 1.389(2)
C25 C7 1.497(2)
C25 C1 1.491(2)
C25 C24 1.354(2)
C12 C24 1.498(2)
C12 C13 1.398(2)
C18 C24 1.493(2)
C18 C19 1.398(2)
C18 C23 1.396(2)
C7 C8 1.396(2)
C7 C00L 1.398(2)
C2 H2 0.9500
C2 C1 1.395(2)
C2 C3 1.389(2)
C1 C6 1.400(2)
C16 H16 0.9500
C16 C15 1.394(3)
C6 H6 0.9500
C6 C5 1.389(2)
C19 H19 0.9500
C19 C20 1.387(2)
C13 H13 0.9500
C13 C14 1.388(2)
C8 H8 0.9500
C8 C9 1.394(2)
C15 H15 0.9500
C15 C14 1.387(3)
C5 H5 0.9500
C5 C4 1.389(3)
C23 H23 0.9500
C23 C22 1.393(2)
C3 H3 0.9500
C3 C4 1.386(3)
C4 H4 0.9500
C9 H9 0.9500
C9 C10 1.388(3)
C14 H14 0.9500
C00L H00L 0.9500
C00L C11 1.389(2)
C20 H20 0.9500
C20 C21 1.380(3)
C10 H10 0.9500
C10 C11 1.385(3)
C11 H11 0.9500
C22 H22 0.9500
C22 C21 1.387(3)
C21 H21 0.9500

loop_
_geom_torsion_atom_site_label_1
_geom_torsion_atom_site_label_2
_geom_torsion_atom_site_label_3
_geom_torsion_atom_site_label_4
_geom_torsion
C17 C12 C24 C25 -123.88(17)
C17 C12 C24 C18 57.42(19)
C17 C12 C13 C14 1.4(2)
C17 C16 C15 C14 0.0(2)
C25 C7 C8 C9 178.14(15)
C25 C7 C00L C11 -177.81(15)
C25 C1 C6 C5 -177.67(15)
C12 C17 C16 C15 1.7(2)
C12 C13 C14 C15 0.2(2)
C18 C19 C20 C21 1.1(3)
C18 C23 C22 C21 0.4(3)
C7 C25 C1 C2 -132.00(16)
C7 C25 C1 C6 44.5(2)
C7 C25 C24 C12 7.6(2)
C7 C25 C24 C18 -173.80(14)
C7 C8 C9 C10 0.5(2)
C7 C00L C11 C10 -1.1(3)
C2 C1 C6 C5 -1.1(2)
C2 C3 C4 C5 -0.3(3)
C1 C25 C7 C8 45.0(2)
C1 C25 C7 C00L -134.89(15)
C1 C25 C24 C12 -169.62(14)
C1 C25 C24 C18 8.9(2)
C1 C2 C3 C4 -0.6(3)
C1 C6 C5 C4 0.1(2)
C24 C25 C7 C8 -132.52(17)
C24 C25 C7 C00L 47.6(2)
C24 C25 C1 C2 45.4(2)
C24 C25 C1 C6 -138.07(16)
C24 C12 C13 C14 -178.44(14)
C24 C18 C19 C20 -178.24(15)
C24 C18 C23 C22 177.42(15)
C16 C17 C12 C24 177.51(15)
C16 C17 C12 C13 -2.4(2)
C16 C15 C14 C13 -0.9(2)
C6 C5 C4 C3 0.6(3)
C19 C18 C24 C25 -137.72(17)
C19 C18 C24 C12 40.9(2)
C19 C18 C23 C22 -0.2(2)
C19 C20 C21 C22 -0.9(3)
C13 C12 C24 C25 56.0(2)
C13 C12 C24 C18 -122.71(16)
C8 C7 C00L C11 2.3(2)
C8 C9 C10 C11 0.8(3)
C23 C18 C24 C25 44.7(2)
C23 C18 C24 C12 -136.63(16)
C23 C18 C19 C20 -0.6(2)
C23 C22 C21 C20 0.2(3)
C3 C2 C1 C25 177.89(15)
C3 C2 C1 C6 1.3(2)
C9 C10 C11 C00L -0.5(3)
C00L C7 C8 C9 -2.0(2)
